data_4337272
loop_
_publ_author_name
'Hutchings, Amy-Jayne'
'Habib, Fatemah'
'Holmberg, Rebecca J.'
'Korobkov, Ilia'
'Murugesu, Muralee'

_publ_section_title
;
 Structural rearrangement through lanthanide contraction in dinuclear
 complexes.
;
_journal_issue 4
_journal_name_full 'Inorganic chemistry'
_journal_page_first 2102
_journal_page_last 2112
_journal_paper_doi 10.1021/ic402682r
_journal_volume 53
_journal_year 2014
_chemical_formula_sum 'C54 H57 Dy2 N9 O12 S3'
_chemical_formula_weight 1445.27
_chemical_name_systematic
; 
 ? 
;
_space_group_IT_number 2
_symmetry_cell_setting triclinic
_symmetry_space_group_name_Hall '-P 1'
_symmetry_space_group_name_H-M 'P -1'
_atom_sites_solution_hydrogens geom
_atom_sites_solution_primary direct
_atom_sites_solution_secondary difmap
_audit_creation_method SHELXL-97
_cell_angle_alpha 108.702(2)
_cell_angle_beta 100.444(2)
_cell_angle_gamma 104.1450(10)
_cell_formula_units_Z 2
_cell_length_a 11.6516(3)
_cell_length_b 14.9787(3)
_cell_length_c 18.9061(6)
_cell_measurement_reflns_used 3995
_cell_measurement_temperature 200(2)
_cell_measurement_theta_max 27.27
_cell_measurement_theta_min 2.26
_cell_volume 2907.02(15)
_computing_cell_refinement 'APEX II, Bruker (2009)'
_computing_data_collection 'APEX II, Bruker (2009)'
_computing_data_reduction 'XPREP, Bruker (2009)'
_computing_molecular_graphics 'SHELXTL, Bruker (2004)'
_computing_publication_material 'SHELXTL, Bruker (2004)'
_computing_structure_refinement 'SHELXL-97 (Sheldrick, 2008)'
_computing_structure_solution 'SHELXS-97 (Sheldrick, 2008)'
_diffrn_ambient_temperature 200(2)
_diffrn_measured_fraction_theta_full 0.970
_diffrn_measured_fraction_theta_max 0.970
_diffrn_measurement_device_type 'Bruker APEX-II CCD'
_diffrn_measurement_method '\f and \w scans'
_diffrn_radiation_monochromator graphite
_diffrn_radiation_source 'fine-focus sealed tube'
_diffrn_radiation_type MoK\a
_diffrn_radiation_wavelength 0.71073
_diffrn_reflns_av_R_equivalents 0.0000
_diffrn_reflns_av_sigmaI/netI 0.0718
_diffrn_reflns_limit_h_max 16
_diffrn_reflns_limit_h_min -16
_diffrn_reflns_limit_k_max 20
_diffrn_reflns_limit_k_min -21
_diffrn_reflns_limit_l_max 27
_diffrn_reflns_limit_l_min 0
_diffrn_reflns_number 27080
_diffrn_reflns_theta_full 30.53
_diffrn_reflns_theta_max 30.53
_diffrn_reflns_theta_min 1.52
_exptl_absorpt_coefficient_mu 2.726
_exptl_absorpt_correction_T_max 0.9733
_exptl_absorpt_correction_T_min 0.7722
_exptl_absorpt_correction_type multi-scan
_exptl_absorpt_process_details 'SADABS, Bruker (2003)'
_exptl_crystal_colour yellow
_exptl_crystal_density_diffrn 1.651
_exptl_crystal_density_meas ?
_exptl_crystal_density_method 'not measured'
_exptl_crystal_description block
_exptl_crystal_F_000 1440
_exptl_crystal_size_max 0.10
_exptl_crystal_size_mid 0.04
_exptl_crystal_size_min 0.01
_refine_diff_density_max 1.380
_refine_diff_density_min -0.937
_refine_diff_density_rms 0.160
_refine_ls_extinction_method none
_refine_ls_goodness_of_fit_ref 1.005
_refine_ls_hydrogen_treatment constr
_refine_ls_matrix_type full
_refine_ls_number_parameters 680
_refine_ls_number_reflns 17269
_refine_ls_number_restraints 0
_refine_ls_restrained_S_all 1.005
_refine_ls_R_factor_all 0.0792
_refine_ls_R_factor_gt 0.0423
_refine_ls_shift/su_max 0.001
_refine_ls_shift/su_mean 0.000
_refine_ls_structure_factor_coef Fsqd
_refine_ls_weighting_details 'calc w=1/[\s^2^(Fo^2^)+(0.0376P)^2^+1.7605P] where P=(Fo^2^+2Fc^2^)/3'
_refine_ls_weighting_scheme calc
_refine_ls_wR_factor_gt 0.0787
_refine_ls_wR_factor_ref 0.0914
_reflns_number_gt 12403
_reflns_number_total 17269
_reflns_threshold_expression >2sigma(I)
_cod_data_source_file ic402682r_si_011.cif
_cod_data_source_block mm154_5
_cod_depositor_comments
;
The following automatic conversions were performed:

'_symmetry_cell_setting' value 'Triclinic' changed to 'triclinic'
according to
/usr/data/users/saulius/automatic-downloads/current/ACS/lib/dictionaries/cif_core.dic
dictionary named 'cif_core.dic' version 2.4.2 from 2011-04-26.

Automatic conversion script
Id: cif_fix_values 2281 2013-09-26 08:29:07Z andrius 

The following automatic conversions were performed:

'_exptl_crystal_density_meas' value 'n/a' was changed to '?' - the
value is perceived as not measured.

Automatic conversion script
Id: cif_fix_values 3008 2015-01-20 13:52:24Z robertas 
;
_cod_original_cell_volume 2907.01(13)
_cod_original_sg_symbol_H-M P-1
_cod_database_code 4337272

loop_
_symmetry_equiv_pos_as_xyz
'x, y, z'
'-x, -y, -z'

loop_
_atom_site_label
_atom_site_type_symbol
_atom_site_fract_x
_atom_site_fract_y
_atom_site_fract_z
_atom_site_U_iso_or_equiv
_atom_site_adp_type
_atom_site_occupancy
_atom_site_symmetry_multiplicity
_atom_site_calc_flag
_atom_site_refinement_flags
Dy1 Dy 0.88311(2) 0.201228(17) 0.331525(12) 0.02300(6) Uani 1 1 d .
Dy2 Dy 0.86043(2) 0.206876(16) 0.142967(12) 0.02008(5) Uani 1 1 d .
S1 S 1.32824(15) 0.45048(12) 0.46999(12) 0.0561(5) Uani 1 1 d .
S2 S 0.8711(3) 0.12303(16) 0.57650(12) 0.0815(7) Uani 1 1 d .
S3 S 0.70889(13) -0.17963(10) 0.03098(9) 0.0383(3) Uani 1 1 d .
N1 N 0.6308(4) 0.1771(3) 0.0927(2) 0.0231(8) Uani 1 1 d .
N2 N 0.6077(4) 0.2428(3) 0.0582(2) 0.0282(9) Uani 1 1 d .
H2A H 0.5362 0.2292 0.0250 0.034 Uiso 1 1 calc R
N3 N 1.0221(4) 0.1529(3) 0.0818(2) 0.0293(9) Uani 1 1 d .
N4 N 1.0185(4) 0.1626(3) 0.0097(2) 0.0320(10) Uani 1 1 d .
H4B H 1.0717 0.1475 -0.0158 0.038 Uiso 1 1 calc R
N5 N 0.8249(4) 0.3545(3) 0.3977(2) 0.0265(9) Uani 1 1 d .
N6 N 0.7336(4) 0.3339(3) 0.4342(3) 0.0341(10) Uani 1 1 d .
H6A H 0.7227 0.3808 0.4720 0.041 Uiso 1 1 calc R
N7 N 1.0832(5) 0.3241(3) 0.4068(3) 0.0366(11) Uani 1 1 d .
N8 N 0.8883(4) 0.1857(4) 0.4543(2) 0.0347(11) Uani 1 1 d .
N9 N 0.7797(4) 0.0250(3) 0.0625(2) 0.0307(9) Uani 1 1 d .
O1 O 0.7437(3) 0.1382(2) 0.20965(18) 0.0222(7) Uani 1 1 d .
O2 O 0.7588(3) 0.0150(3) 0.2776(2) 0.0314(8) Uani 1 1 d .
O3 O 0.7986(3) 0.3447(3) 0.1261(2) 0.0321(8) Uani 1 1 d .
O4 O 0.9793(3) 0.1554(3) 0.22713(19) 0.0270(7) Uani 1 1 d .
O5 O 1.0463(4) 0.1157(3) 0.3512(2) 0.0385(9) Uani 1 1 d .
O6 O 0.8510(3) 0.2102(3) 0.0164(2) 0.0307(8) Uani 1 1 d .
O7 O 0.9012(3) 0.3127(2) 0.26938(18) 0.0238(7) Uani 1 1 d .
O8 O 1.0537(3) 0.3677(3) 0.1946(2) 0.0311(8) Uani 1 1 d .
O9 O 0.6809(3) 0.1747(3) 0.3541(2) 0.0353(9) Uani 1 1 d .
C1 C 0.6471(5) 0.0573(3) 0.1855(3) 0.0237(10) Uani 1 1 d .
C2 C 0.6487(5) -0.0114(4) 0.2213(3) 0.0269(10) Uani 1 1 d .
C3 C 0.5494(5) -0.0954(4) 0.1997(3) 0.0361(13) Uani 1 1 d .
H3A H 0.5519 -0.1415 0.2242 0.043 Uiso 1 1 calc R
C4 C 0.4445(5) -0.1126(4) 0.1414(3) 0.0349(12) Uani 1 1 d .
H4A H 0.3750 -0.1702 0.1271 0.042 Uiso 1 1 calc R
C5 C 0.4406(5) -0.0478(4) 0.1048(3) 0.0299(11) Uani 1 1 d .
H5A H 0.3686 -0.0605 0.0653 0.036 Uiso 1 1 calc R
C6 C 0.5435(5) 0.0380(4) 0.1256(3) 0.0256(10) Uani 1 1 d .
C7 C 0.7688(7) -0.0526(5) 0.3160(4) 0.058(2) Uani 1 1 d .
H7A H 0.7113 -0.1193 0.2826 0.087 Uiso 1 1 calc R
H7B H 0.7485 -0.0297 0.3654 0.087 Uiso 1 1 calc R
H7C H 0.8533 -0.0549 0.3261 0.087 Uiso 1 1 calc R
C8 C 0.5363(5) 0.1070(4) 0.0882(3) 0.0266(10) Uani 1 1 d .
H8A H 0.4576 0.1006 0.0584 0.032 Uiso 1 1 calc R
C9 C 0.6999(5) 0.3273(4) 0.0783(3) 0.0287(11) Uani 1 1 d .
C10 C 0.6811(5) 0.3972(4) 0.0398(3) 0.0316(11) Uani 1 1 d .
C11 C 0.5872(6) 0.3684(5) -0.0277(3) 0.0409(14) Uani 1 1 d .
H11A H 0.5291 0.3030 -0.0495 0.049 Uiso 1 1 calc R
C12 C 0.5782(7) 0.4359(5) -0.0639(4) 0.0515(17) Uani 1 1 d .
H12A H 0.5146 0.4164 -0.1105 0.062 Uiso 1 1 calc R
C13 C 0.6618(7) 0.5301(5) -0.0315(4) 0.0569(19) Uani 1 1 d .
H13A H 0.6569 0.5756 -0.0563 0.068 Uiso 1 1 calc R
C14 C 0.7532(7) 0.5596(5) 0.0368(5) 0.064(2) Uani 1 1 d .
H14A H 0.8086 0.6260 0.0600 0.077 Uiso 1 1 calc R
C15 C 0.7639(6) 0.4921(5) 0.0716(4) 0.0553(19) Uani 1 1 d .
H15A H 0.8288 0.5117 0.1176 0.066 Uiso 1 1 calc R
C16 C 1.0697(5) 0.1174(4) 0.2299(3) 0.0256(10) Uani 1 1 d .
C17 C 1.1095(5) 0.0934(4) 0.2943(3) 0.0322(12) Uani 1 1 d .
C18 C 1.2016(6) 0.0522(5) 0.3018(4) 0.0503(17) Uani 1 1 d .
H18A H 1.2254 0.0371 0.3463 0.060 Uiso 1 1 calc R
C19 C 1.2595(7) 0.0329(6) 0.2434(4) 0.060(2) Uani 1 1 d .
H19A H 1.3238 0.0047 0.2480 0.072 Uiso 1 1 calc R
C20 C 1.2249(6) 0.0540(6) 0.1793(4) 0.0524(17) Uani 1 1 d .
H20A H 1.2664 0.0413 0.1401 0.063 Uiso 1 1 calc R
C21 C 1.1283(5) 0.0944(4) 0.1705(3) 0.0350(12) Uani 1 1 d .
C22 C 1.1163(8) 0.1305(7) 0.4282(4) 0.069(2) Uani 1 1 d .
H22A H 1.1735 0.0920 0.4234 0.103 Uiso 1 1 calc R
H22B H 1.0596 0.1081 0.4562 0.103 Uiso 1 1 calc R
H22C H 1.1631 0.2014 0.4571 0.103 Uiso 1 1 calc R
C23 C 1.1011(5) 0.1121(4) 0.1003(3) 0.0345(12) Uani 1 1 d .
H23A H 1.1457 0.0917 0.0641 0.041 Uiso 1 1 calc R
C24 C 0.9299(4) 0.1960(4) -0.0185(3) 0.0277(10) Uani 1 1 d .
C25 C 0.9384(5) 0.2223(4) -0.0869(3) 0.0328(12) Uani 1 1 d .
C26 C 0.9894(6) 0.1742(5) -0.1427(3) 0.0445(15) Uani 1 1 d .
H26A H 1.0182 0.1215 -0.1385 0.053 Uiso 1 1 calc R
C27 C 0.9978(7) 0.2040(6) -0.2051(4) 0.0584(18) Uani 1 1 d .
H27A H 1.0302 0.1707 -0.2445 0.070 Uiso 1 1 calc R
C28 C 0.9579(8) 0.2828(6) -0.2082(4) 0.067(2) Uani 1 1 d .
H28A H 0.9676 0.3062 -0.2486 0.080 Uiso 1 1 calc R
C29 C 0.9051(8) 0.3276(6) -0.1542(4) 0.064(2) Uani 1 1 d .
H29A H 0.8755 0.3798 -0.1588 0.077 Uiso 1 1 calc R
C30 C 0.8938(6) 0.2978(4) -0.0928(3) 0.0376(13) Uani 1 1 d .
H30A H 0.8563 0.3287 -0.0555 0.045 Uiso 1 1 calc R
C31 C 0.9706(5) 0.4076(3) 0.2998(3) 0.0244(10) Uani 1 1 d .
C32 C 1.0539(5) 0.4417(4) 0.2626(3) 0.0279(11) Uani 1 1 d .
C33 C 1.1313(5) 0.5390(4) 0.2930(3) 0.0379(13) Uani 1 1 d .
H33A H 1.1902 0.5600 0.2679 0.046 Uiso 1 1 calc R
C34 C 1.1224(6) 0.6059(4) 0.3606(3) 0.0408(14) Uani 1 1 d .
H34A H 1.1752 0.6731 0.3816 0.049 Uiso 1 1 calc R
C35 C 1.0384(5) 0.5759(4) 0.3974(3) 0.0348(12) Uani 1 1 d .
H35A H 1.0315 0.6230 0.4427 0.042 Uiso 1 1 calc R
C36 C 0.9622(5) 0.4758(3) 0.3685(3) 0.0273(10) Uani 1 1 d .
C37 C 1.1361(7) 0.3987(5) 0.1542(4) 0.060(2) Uani 1 1 d .
H37A H 1.1989 0.4625 0.1889 0.090 Uiso 1 1 calc R
H37B H 1.0905 0.4067 0.1089 0.090 Uiso 1 1 calc R
H37C H 1.1762 0.3485 0.1368 0.090 Uiso 1 1 calc R
C38 C 0.8746(5) 0.4455(4) 0.4087(3) 0.0321(11) Uani 1 1 d .
H38A H 0.8534 0.4952 0.4446 0.039 Uiso 1 1 calc R
C39 C 0.6637(5) 0.2384(4) 0.4080(3) 0.0315(11) Uani 1 1 d .
C40 C 0.5692(5) 0.2110(5) 0.4477(3) 0.0355(12) Uani 1 1 d .
C41 C 0.5329(7) 0.2796(6) 0.4981(5) 0.066(2) Uani 1 1 d .
H41A H 0.5658 0.3482 0.5075 0.080 Uiso 1 1 calc R
C42 C 0.4480(8) 0.2492(6) 0.5359(5) 0.078(3) Uani 1 1 d .
H42A H 0.4234 0.2966 0.5715 0.094 Uiso 1 1 calc R
C43 C 0.4005(7) 0.1495(7) 0.5209(5) 0.065(2) Uani 1 1 d .
H43A H 0.3428 0.1284 0.5466 0.078 Uiso 1 1 calc R
C44 C 0.4336(6) 0.0811(6) 0.4706(5) 0.0561(18) Uani 1 1 d .
H44A H 0.3984 0.0124 0.4604 0.067 Uiso 1 1 calc R
C45 C 0.5192(6) 0.1110(5) 0.4335(4) 0.0459(15) Uani 1 1 d .
H45A H 0.5435 0.0628 0.3984 0.055 Uiso 1 1 calc R
C46 C 1.1848(5) 0.3765(4) 0.4318(3) 0.0345(12) Uani 1 1 d .
C47 C 0.8810(6) 0.1587(4) 0.5047(3) 0.0387(13) Uani 1 1 d .
C48 C 0.7502(4) -0.0592(4) 0.0508(3) 0.0263(10) Uani 1 1 d .
O10 O 0.4075(8) 0.4244(6) 0.3036(5) 0.126(3) Uiso 1 1 d .
H10 H 0.3497 0.4167 0.2662 0.189 Uiso 1 1 calc R
C49 C 0.4235(14) 0.3241(11) 0.2953(9) 0.151(5) Uiso 1 1 d .
H49A H 0.4718 0.3274 0.3454 0.181 Uiso 1 1 calc R
H49B H 0.3422 0.2719 0.2786 0.181 Uiso 1 1 calc R
C50 C 0.4872(15) 0.3030(12) 0.2379(9) 0.178(7) Uiso 1 1 d .
H50A H 0.4651 0.3328 0.2005 0.267 Uiso 1 1 calc R
H50B H 0.4640 0.2306 0.2107 0.267 Uiso 1 1 calc R
H50C H 0.5763 0.3309 0.2630 0.267 Uiso 1 1 calc R
O11 O 0.5705(10) 0.5659(8) 0.2721(7) 0.168(4) Uiso 1 1 d .
H11 H 0.5338 0.5129 0.2329 0.251 Uiso 1 1 calc R
C51 C 0.7013(16) 0.5716(13) 0.3019(10) 0.177(7) Uiso 1 1 d .
H51A H 0.7157 0.5658 0.3532 0.212 Uiso 1 1 calc R
H51B H 0.7216 0.5180 0.2651 0.212 Uiso 1 1 calc R
C52 C 0.7727(16) 0.6668(13) 0.3082(10) 0.186(7) Uiso 1 1 d .
H52A H 0.7210 0.6938 0.2795 0.278 Uiso 1 1 calc R
H52B H 0.8418 0.6606 0.2863 0.278 Uiso 1 1 calc R
H52C H 0.8047 0.7119 0.3631 0.278 Uiso 1 1 calc R
O12 O 0.5244(8) 0.7333(6) 0.2743(6) 0.128(3) Uiso 1 1 d .
H12 H 0.5498 0.6856 0.2751 0.192 Uiso 1 1 calc R
C53 C 0.3971(11) 0.7094(9) 0.2760(7) 0.114(4) Uiso 1 1 d .
H53A H 0.3835 0.6709 0.3094 0.137 Uiso 1 1 calc R
H53B H 0.3419 0.6682 0.2228 0.137 Uiso 1 1 calc R
C54 C 0.3674(12) 0.8066(9) 0.3084(7) 0.132(4) Uiso 1 1 d .
H54A H 0.4243 0.8482 0.3602 0.198 Uiso 1 1 calc R
H54B H 0.2824 0.7909 0.3119 0.198 Uiso 1 1 calc R
H54C H 0.3765 0.8427 0.2736 0.198 Uiso 1 1 calc R

loop_
_atom_site_aniso_label
_atom_site_aniso_U_11
_atom_site_aniso_U_22
_atom_site_aniso_U_33
_atom_site_aniso_U_23
_atom_site_aniso_U_13
_atom_site_aniso_U_12
Dy1 0.02653(13) 0.02171(11) 0.01900(11) 0.00656(9) 0.00694(9) 0.00613(10)
Dy2 0.01969(12) 0.02026(11) 0.01857(11) 0.00586(9) 0.00569(9) 0.00544(9)
S1 0.0321(9) 0.0393(9) 0.0767(12) 0.0015(8) 0.0149(8) 0.0050(7)
S2 0.138(2) 0.0648(13) 0.0554(12) 0.0393(10) 0.0428(14) 0.0220(14)
S3 0.0296(7) 0.0289(7) 0.0589(9) 0.0190(6) 0.0137(7) 0.0100(6)
N1 0.025(2) 0.0216(19) 0.0186(18) 0.0044(15) 0.0045(16) 0.0059(16)
N2 0.025(2) 0.030(2) 0.028(2) 0.0126(17) 0.0049(17) 0.0065(18)
N3 0.026(2) 0.032(2) 0.030(2) 0.0101(18) 0.0094(18) 0.0113(19)
N4 0.033(2) 0.044(3) 0.027(2) 0.0161(19) 0.0144(19) 0.018(2)
N5 0.026(2) 0.030(2) 0.023(2) 0.0091(17) 0.0103(17) 0.0082(18)
N6 0.040(3) 0.032(2) 0.031(2) 0.0079(19) 0.019(2) 0.012(2)
N7 0.037(3) 0.031(2) 0.039(3) 0.014(2) 0.008(2) 0.008(2)
N8 0.039(3) 0.043(3) 0.026(2) 0.016(2) 0.011(2) 0.013(2)
N9 0.031(2) 0.028(2) 0.028(2) 0.0044(17) 0.0098(18) 0.0086(19)
O1 0.0210(17) 0.0196(15) 0.0208(15) 0.0062(12) 0.0054(13) 0.0002(13)
O2 0.035(2) 0.0267(18) 0.0324(19) 0.0154(15) 0.0066(16) 0.0075(16)
O3 0.030(2) 0.0270(18) 0.0345(19) 0.0102(15) 0.0008(16) 0.0092(16)
O4 0.0274(19) 0.0322(18) 0.0250(17) 0.0102(14) 0.0075(14) 0.0164(16)
O5 0.046(2) 0.049(2) 0.031(2) 0.0221(18) 0.0123(18) 0.023(2)
O6 0.0267(19) 0.043(2) 0.0290(18) 0.0177(17) 0.0124(15) 0.0135(18)
O7 0.0247(18) 0.0206(15) 0.0191(15) 0.0040(13) 0.0057(13) 0.0009(14)
O8 0.032(2) 0.0275(18) 0.0310(19) 0.0083(15) 0.0151(16) 0.0035(16)
O9 0.035(2) 0.034(2) 0.0309(19) 0.0083(16) 0.0128(17) 0.0055(17)
C1 0.025(2) 0.019(2) 0.024(2) 0.0033(18) 0.0119(19) 0.0055(19)
C2 0.027(3) 0.029(2) 0.023(2) 0.0051(19) 0.009(2) 0.012(2)
C3 0.039(3) 0.028(3) 0.047(3) 0.017(2) 0.022(3) 0.010(2)
C4 0.026(3) 0.029(3) 0.042(3) 0.008(2) 0.014(2) 0.000(2)
C5 0.029(3) 0.026(2) 0.030(3) 0.003(2) 0.013(2) 0.009(2)
C6 0.024(2) 0.024(2) 0.025(2) 0.0020(19) 0.011(2) 0.009(2)
C7 0.058(5) 0.043(4) 0.069(5) 0.039(3) -0.002(4) 0.001(3)
C8 0.020(2) 0.030(3) 0.022(2) 0.0035(19) 0.0037(19) 0.005(2)
C9 0.029(3) 0.028(3) 0.028(2) 0.007(2) 0.007(2) 0.012(2)
C10 0.030(3) 0.029(3) 0.039(3) 0.016(2) 0.010(2) 0.011(2)
C11 0.045(4) 0.039(3) 0.042(3) 0.023(3) 0.007(3) 0.014(3)
C12 0.052(4) 0.062(4) 0.052(4) 0.033(3) 0.011(3) 0.026(4)
C13 0.055(4) 0.061(4) 0.076(5) 0.047(4) 0.023(4) 0.023(4)
C14 0.061(5) 0.039(4) 0.091(6) 0.038(4) 0.009(4) 0.006(3)
C15 0.047(4) 0.036(3) 0.070(5) 0.023(3) -0.003(3) 0.002(3)
C16 0.028(3) 0.026(2) 0.024(2) 0.0086(19) 0.011(2) 0.012(2)
C17 0.038(3) 0.031(3) 0.028(3) 0.009(2) 0.010(2) 0.017(2)
C18 0.053(4) 0.072(5) 0.041(3) 0.030(3) 0.013(3) 0.036(4)
C19 0.061(5) 0.094(6) 0.052(4) 0.037(4) 0.021(4) 0.053(4)
C20 0.053(4) 0.080(5) 0.049(4) 0.031(4) 0.028(3) 0.046(4)
C21 0.034(3) 0.047(3) 0.030(3) 0.015(2) 0.012(2) 0.021(3)
C22 0.083(6) 0.116(7) 0.033(3) 0.036(4) 0.021(4) 0.064(5)
C23 0.031(3) 0.043(3) 0.032(3) 0.013(2) 0.013(2) 0.015(3)
C24 0.023(2) 0.030(3) 0.022(2) 0.007(2) 0.0037(19) 0.002(2)
C25 0.023(3) 0.047(3) 0.028(3) 0.018(2) 0.007(2) 0.008(2)
C26 0.047(4) 0.059(4) 0.035(3) 0.021(3) 0.020(3) 0.020(3)
C27 0.064(5) 0.085(5) 0.038(3) 0.029(4) 0.025(3) 0.028(4)
C28 0.079(6) 0.092(6) 0.052(4) 0.051(4) 0.024(4) 0.032(5)
C29 0.088(6) 0.069(5) 0.060(5) 0.043(4) 0.027(4) 0.039(5)
C30 0.044(3) 0.042(3) 0.035(3) 0.024(3) 0.014(3) 0.014(3)
C31 0.026(3) 0.021(2) 0.024(2) 0.0101(19) 0.0048(19) 0.0028(19)
C32 0.028(3) 0.024(2) 0.027(2) 0.008(2) 0.005(2) 0.005(2)
C33 0.039(3) 0.029(3) 0.037(3) 0.013(2) 0.009(3) -0.001(2)
C34 0.050(4) 0.024(3) 0.031(3) 0.004(2) 0.003(3) -0.005(2)
C35 0.044(3) 0.022(2) 0.033(3) 0.009(2) 0.010(2) 0.006(2)
C36 0.031(3) 0.021(2) 0.029(2) 0.0076(19) 0.008(2) 0.009(2)
C37 0.075(5) 0.045(4) 0.048(4) 0.005(3) 0.038(4) -0.001(4)
C38 0.032(3) 0.029(3) 0.029(3) 0.005(2) 0.009(2) 0.007(2)
C39 0.032(3) 0.032(3) 0.028(3) 0.008(2) 0.009(2) 0.013(2)
C40 0.029(3) 0.049(3) 0.034(3) 0.020(3) 0.015(2) 0.011(3)
C41 0.077(6) 0.048(4) 0.082(5) 0.020(4) 0.057(5) 0.016(4)
C42 0.084(6) 0.069(5) 0.094(6) 0.022(5) 0.070(6) 0.026(5)
C43 0.043(4) 0.095(6) 0.072(5) 0.048(5) 0.027(4) 0.017(4)
C44 0.041(4) 0.064(5) 0.078(5) 0.045(4) 0.020(4) 0.015(4)
C45 0.034(3) 0.046(4) 0.063(4) 0.026(3) 0.018(3) 0.012(3)
C46 0.037(3) 0.031(3) 0.032(3) 0.007(2) 0.006(2) 0.015(3)
C47 0.048(4) 0.039(3) 0.030(3) 0.014(2) 0.012(3) 0.015(3)
C48 0.018(2) 0.033(3) 0.027(2) 0.009(2) 0.0089(19) 0.008(2)

loop_
_atom_type_symbol
_atom_type_description
_atom_type_scat_dispersion_real
_atom_type_scat_dispersion_imag
_atom_type_scat_source
C C 0.0033 0.0016 'International Tables Vol C Tables 4.2.6.8 and 6.1.1.4'
H H 0.0000 0.0000 'International Tables Vol C Tables 4.2.6.8 and 6.1.1.4'
N N 0.0061 0.0033 'International Tables Vol C Tables 4.2.6.8 and 6.1.1.4'
O O 0.0106 0.0060 'International Tables Vol C Tables 4.2.6.8 and 6.1.1.4'
S S 0.1246 0.1234 'International Tables Vol C Tables 4.2.6.8 and 6.1.1.4'
Dy Dy -0.1892 4.4098 'International Tables Vol C Tables 4.2.6.8 and 6.1.1.4'

loop_
_geom_angle_atom_site_label_1
_geom_angle_atom_site_label_2
_geom_angle_atom_site_label_3
_geom_angle
O1 Dy1 O7 66.73(11)
O1 Dy1 N8 137.21(14)
O7 Dy1 N8 144.34(14)
O1 Dy1 O9 74.56(12)
O7 Dy1 O9 106.22(12)
N8 Dy1 O9 68.58(14)
O1 Dy1 N7 141.05(13)
O7 Dy1 N7 77.47(13)
N8 Dy1 N7 81.48(16)
O9 Dy1 N7 132.45(14)
O1 Dy1 O4 67.60(11)
O7 Dy1 O4 68.21(11)
N8 Dy1 O4 138.40(14)
O9 Dy1 O4 140.75(12)
N7 Dy1 O4 85.62(14)
O1 Dy1 N5 100.12(12)
O7 Dy1 N5 66.33(12)
N8 Dy1 N5 81.40(14)
O9 Dy1 N5 62.06(13)
N7 Dy1 N5 78.04(15)
O4 Dy1 N5 133.97(12)
O1 Dy1 O2 63.77(11)
O7 Dy1 O2 129.71(11)
N8 Dy1 O2 82.75(14)
O9 Dy1 O2 68.66(12)
N7 Dy1 O2 144.21(14)
O4 Dy1 O2 85.21(12)
N5 Dy1 O2 130.68(13)
O1 Dy1 O5 117.35(12)
O7 Dy1 O5 122.09(12)
N8 Dy1 O5 75.18(14)
O9 Dy1 O5 131.28(13)
N7 Dy1 O5 69.40(15)
O4 Dy1 O5 63.27(11)
N5 Dy1 O5 142.08(13)
O2 Dy1 O5 75.58(12)
O1 Dy1 Dy2 39.30(8)
O7 Dy1 Dy2 39.20(7)
N8 Dy1 Dy2 175.95(11)
O9 Dy1 Dy2 109.45(9)
N7 Dy1 Dy2 102.22(11)
O4 Dy1 Dy2 41.24(8)
N5 Dy1 Dy2 100.89(9)
O2 Dy1 Dy2 93.25(8)
O5 Dy1 Dy2 104.45(8)
O1 Dy2 O7 67.51(11)
O1 Dy2 O4 69.20(12)
O7 Dy2 O4 70.11(12)
O1 Dy2 O6 141.61(12)
O7 Dy2 O6 140.45(12)
O4 Dy2 O6 135.48(12)
O1 Dy2 O3 109.78(12)
O7 Dy2 O3 78.34(12)
O4 Dy2 O3 146.19(12)
O6 Dy2 O3 67.01(13)
O1 Dy2 N9 75.16(13)
O7 Dy2 N9 139.34(13)
O4 Dy2 N9 82.27(13)
O6 Dy2 N9 79.92(14)
O3 Dy2 N9 131.11(13)
O1 Dy2 N3 129.99(13)
O7 Dy2 N3 124.45(13)
O4 Dy2 N3 71.58(13)
O6 Dy2 N3 64.02(13)
O3 Dy2 N3 120.08(13)
N9 Dy2 N3 69.92(14)
O1 Dy2 N1 66.59(12)
O7 Dy2 N1 100.82(12)
O4 Dy2 N1 134.75(12)
O6 Dy2 N1 79.98(12)
O3 Dy2 N1 62.29(12)
N9 Dy2 N1 77.73(13)
N3 Dy2 N1 134.65(13)
O1 Dy2 O8 130.04(11)
O7 Dy2 O8 63.61(11)
O4 Dy2 O8 84.99(12)
O6 Dy2 O8 86.31(12)
O3 Dy2 O8 70.00(12)
N9 Dy2 O8 144.34(13)
N3 Dy2 O8 74.47(13)
N1 Dy2 O8 132.04(12)
O1 Dy2 Dy1 39.60(8)
O7 Dy2 Dy1 39.86(8)
O4 Dy2 Dy1 42.94(8)
O6 Dy2 Dy1 178.34(8)
O3 Dy2 Dy1 114.06(9)
N9 Dy2 Dy1 99.96(10)
N3 Dy2 Dy1 114.36(10)
N1 Dy2 Dy1 101.63(9)
O8 Dy2 Dy1 92.88(8)
C8 N1 N2 116.8(4)
C8 N1 Dy2 130.3(3)
N2 N1 Dy2 112.5(3)
C9 N2 N1 116.3(4)
C23 N3 N4 112.6(4)
C23 N3 Dy2 133.1(4)
N4 N3 Dy2 114.1(3)
C24 N4 N3 117.1(4)
C38 N5 N6 117.0(4)
C38 N5 Dy1 130.0(4)
N6 N5 Dy1 112.6(3)
C39 N6 N5 115.6(4)
C46 N7 Dy1 168.6(5)
C47 N8 Dy1 166.7(5)
C48 N9 Dy2 156.3(4)
C1 O1 Dy2 131.4(3)
C1 O1 Dy1 122.8(3)
Dy2 O1 Dy1 101.10(12)
C2 O2 C7 116.6(4)
C2 O2 Dy1 113.8(3)
C7 O2 Dy1 126.0(3)
C9 O3 Dy2 119.8(3)
C16 O4 Dy2 139.6(3)
C16 O4 Dy1 124.6(3)
Dy2 O4 Dy1 95.82(12)
C17 O5 C22 113.5(5)
C17 O5 Dy1 118.5(3)
C22 O5 Dy1 121.8(4)
C24 O6 Dy2 124.4(3)
C31 O7 Dy2 125.3(3)
C31 O7 Dy1 126.9(3)
Dy2 O7 Dy1 100.93(11)
C37 O8 C32 116.0(4)
C37 O8 Dy2 128.4(3)
C32 O8 Dy2 113.3(3)
C39 O9 Dy1 120.0(3)
O1 C1 C6 122.1(4)
O1 C1 C2 118.8(4)
C6 C1 C2 119.2(4)
C3 C2 O2 125.8(5)
C3 C2 C1 121.1(5)
O2 C2 C1 113.1(4)
C2 C3 C4 119.5(5)
C5 C4 C3 120.8(5)
C4 C5 C6 120.1(5)
C1 C6 C5 119.3(5)
C1 C6 C8 121.3(4)
C5 C6 C8 119.3(5)
N1 C8 C6 123.7(5)
O3 C9 N2 120.2(5)
O3 C9 C10 121.8(5)
N2 C9 C10 117.9(5)
C11 C10 C15 119.9(5)
C11 C10 C9 122.4(5)
C15 C10 C9 117.6(5)
C10 C11 C12 119.9(6)
C13 C12 C11 119.4(6)
C12 C13 C14 120.7(6)
C13 C14 C15 119.8(7)
C10 C15 C14 120.2(6)
O4 C16 C17 119.3(4)
O4 C16 C21 124.4(5)
C17 C16 C21 116.3(5)
C18 C17 O5 122.4(5)
C18 C17 C16 123.5(5)
O5 C17 C16 114.2(5)
C17 C18 C19 118.8(6)
C20 C19 C18 120.6(6)
C19 C20 C21 120.7(6)
C16 C21 C20 120.1(5)
C16 C21 C23 125.0(5)
C20 C21 C23 114.8(5)
N3 C23 C21 125.9(5)
O6 C24 N4 119.7(4)
O6 C24 C25 122.8(5)
N4 C24 C25 117.3(5)
C30 C25 C26 121.1(5)
C30 C25 C24 116.9(5)
C26 C25 C24 122.0(5)
C25 C26 C27 119.5(6)
C28 C27 C26 118.7(7)
C29 C28 C27 121.2(6)
C28 C29 C30 120.9(7)
C29 C30 C25 118.5(6)
O7 C31 C32 119.2(4)
O7 C31 C36 122.1(4)
C32 C31 C36 118.7(4)
C33 C32 C31 121.6(5)
C33 C32 O8 124.6(5)
C31 C32 O8 113.8(4)
C32 C33 C34 119.4(5)
C35 C34 C33 120.7(5)
C34 C35 C36 120.4(5)
C35 C36 C31 119.1(5)
C35 C36 C38 119.6(5)
C31 C36 C38 121.3(4)
N5 C38 C36 122.4(5)
O9 C39 N6 120.4(5)
O9 C39 C40 121.5(5)
N6 C39 C40 118.1(5)
C41 C40 C45 119.4(6)
C41 C40 C39 123.3(6)
C45 C40 C39 117.3(5)
C40 C41 C42 120.3(7)
C43 C42 C41 118.9(7)
C44 C43 C42 121.5(7)
C43 C44 C45 119.9(7)
C44 C45 C40 120.0(6)
N7 C46 S1 178.0(5)
N8 C47 S2 178.9(6)
N9 C48 S3 178.0(5)
C50 C49 O10 105.9(13)
C52 C51 O11 104.4(15)
O12 C53 C54 109.2(10)

loop_
_geom_bond_atom_site_label_1
_geom_bond_atom_site_label_2
_geom_bond_distance
Dy1 O1 2.310(3)
Dy1 O7 2.322(3)
Dy1 N8 2.399(4)
Dy1 O9 2.431(4)
Dy1 N7 2.422(5)
Dy1 O4 2.435(3)
Dy1 N5 2.554(4)
Dy1 O2 2.566(3)
Dy1 O5 2.576(4)
Dy1 Dy2 3.5564(3)
Dy2 O1 2.295(3)
Dy2 O7 2.290(3)
Dy2 O4 2.357(3)
Dy2 O6 2.393(3)
Dy2 O3 2.439(3)
Dy2 N9 2.488(4)
Dy2 N3 2.544(4)
Dy2 N1 2.546(4)
Dy2 O8 2.621(3)
S1 C46 1.639(6)
S2 C47 1.622(6)
S3 C48 1.644(5)
N1 C8 1.291(6)
N1 N2 1.393(5)
N2 C9 1.335(6)
N3 C23 1.280(7)
N3 N4 1.412(6)
N4 C24 1.350(6)
N5 C38 1.275(6)
N5 N6 1.393(6)
N6 C39 1.336(7)
N7 C46 1.160(7)
N8 C47 1.157(7)
N9 C48 1.157(6)
O1 C1 1.317(5)
O2 C2 1.386(6)
O2 C7 1.436(6)
O3 C9 1.237(6)
O4 C16 1.315(6)
O5 C17 1.409(6)
O5 C22 1.453(7)
O6 C24 1.246(6)
O7 C31 1.323(5)
O8 C37 1.413(7)
O8 C32 1.401(6)
O9 C39 1.238(6)
C1 C6 1.395(7)
C1 C2 1.403(7)
C2 C3 1.370(7)
C3 C4 1.396(8)
C4 C5 1.366(8)
C5 C6 1.413(7)
C6 C8 1.436(7)
C9 C10 1.490(7)
C10 C11 1.386(8)
C10 C15 1.373(8)
C11 C12 1.405(8)
C12 C13 1.368(9)
C13 C14 1.379(10)
C14 C15 1.389(9)
C16 C17 1.408(7)
C16 C21 1.411(7)
C17 C18 1.371(8)
C18 C19 1.385(9)
C19 C20 1.365(9)
C20 C21 1.410(8)
C21 C23 1.431(7)
C24 C25 1.480(7)
C25 C30 1.381(8)
C25 C26 1.391(8)
C26 C27 1.397(8)
C27 C28 1.384(10)
C28 C29 1.364(11)
C29 C30 1.387(8)
C31 C32 1.390(7)
C31 C36 1.408(7)
C32 C33 1.378(7)
C33 C34 1.388(8)
C34 C35 1.369(8)
C35 C36 1.408(7)
C36 C38 1.451(7)
C39 C40 1.490(7)
C40 C41 1.370(9)
C40 C45 1.383(8)
C41 C42 1.393(9)
C42 C43 1.372(11)
C43 C44 1.343(11)
C44 C45 1.387(9)
O10 C49 1.521(15)
C49 C50 1.419(17)
O11 C51 1.497(17)
C51 C52 1.420(18)
O12 C53 1.447(13)
C53 C54 1.538(15)

loop_
_geom_torsion_atom_site_label_1
_geom_torsion_atom_site_label_2
_geom_torsion_atom_site_label_3
_geom_torsion_atom_site_label_4
_geom_torsion
O7 Dy1 Dy2 O1 -120.74(19)
N8 Dy1 Dy2 O1 31.6(16)
O9 Dy1 Dy2 O1 -28.69(16)
N7 Dy1 Dy2 O1 -172.68(17)
O4 Dy1 Dy2 O1 118.76(18)
N5 Dy1 Dy2 O1 -92.71(16)
O2 Dy1 Dy2 O1 39.80(15)
O5 Dy1 Dy2 O1 115.74(16)
O1 Dy1 Dy2 O7 120.74(19)
N8 Dy1 Dy2 O7 152.3(17)
O9 Dy1 Dy2 O7 92.05(16)
N7 Dy1 Dy2 O7 -51.93(18)
O4 Dy1 Dy2 O7 -120.50(18)
N5 Dy1 Dy2 O7 28.04(16)
O2 Dy1 Dy2 O7 160.55(16)
O5 Dy1 Dy2 O7 -123.51(16)
O1 Dy1 Dy2 O4 -118.76(18)
O7 Dy1 Dy2 O4 120.50(18)
N8 Dy1 Dy2 O4 -87.2(16)
O9 Dy1 Dy2 O4 -147.45(15)
N7 Dy1 Dy2 O4 68.56(17)
N5 Dy1 Dy2 O4 148.53(16)
O2 Dy1 Dy2 O4 -78.96(15)
O5 Dy1 Dy2 O4 -3.02(16)
O1 Dy1 Dy2 O6 -138(3)
O7 Dy1 Dy2 O6 102(3)
N8 Dy1 Dy2 O6 -106(4)
O9 Dy1 Dy2 O6 -166(3)
N7 Dy1 Dy2 O6 50(3)
O4 Dy1 Dy2 O6 -19(3)
N5 Dy1 Dy2 O6 130(3)
O2 Dy1 Dy2 O6 -98(3)
O5 Dy1 Dy2 O6 -22(3)
O1 Dy1 Dy2 O3 92.39(16)
O7 Dy1 Dy2 O3 -28.35(16)
N8 Dy1 Dy2 O3 124.0(16)
O9 Dy1 Dy2 O3 63.70(13)
N7 Dy1 Dy2 O3 -80.28(15)
O4 Dy1 Dy2 O3 -148.85(15)
N5 Dy1 Dy2 O3 -0.31(13)
O2 Dy1 Dy2 O3 132.20(13)
O5 Dy1 Dy2 O3 -151.86(13)
O1 Dy1 Dy2 N9 -51.66(17)
O7 Dy1 Dy2 N9 -172.40(17)
N8 Dy1 Dy2 N9 -20.1(16)
O9 Dy1 Dy2 N9 -80.35(14)
N7 Dy1 Dy2 N9 135.66(16)
O4 Dy1 Dy2 N9 67.10(16)
N5 Dy1 Dy2 N9 -144.37(14)
O2 Dy1 Dy2 N9 -11.86(14)
O5 Dy1 Dy2 N9 64.08(14)
O1 Dy1 Dy2 N3 -124.01(17)
O7 Dy1 Dy2 N3 115.24(17)
N8 Dy1 Dy2 N3 -92.4(16)
O9 Dy1 Dy2 N3 -152.71(14)
N7 Dy1 Dy2 N3 63.31(16)
O4 Dy1 Dy2 N3 -5.25(16)
N5 Dy1 Dy2 N3 143.28(14)
O2 Dy1 Dy2 N3 -84.21(14)
O5 Dy1 Dy2 N3 -8.27(14)
O1 Dy1 Dy2 N1 27.73(15)
O7 Dy1 Dy2 N1 -93.01(16)
N8 Dy1 Dy2 N1 59.3(16)
O9 Dy1 Dy2 N1 -0.96(13)
N7 Dy1 Dy2 N1 -144.95(15)
O4 Dy1 Dy2 N1 146.49(15)
N5 Dy1 Dy2 N1 -64.98(13)
O2 Dy1 Dy2 N1 67.53(12)
O5 Dy1 Dy2 N1 143.47(13)
O1 Dy1 Dy2 O8 161.75(15)
O7 Dy1 Dy2 O8 41.00(16)
N8 Dy1 Dy2 O8 -166.7(16)
O9 Dy1 Dy2 O8 133.05(12)
N7 Dy1 Dy2 O8 -10.93(14)
O4 Dy1 Dy2 O8 -79.49(15)
N5 Dy1 Dy2 O8 69.04(12)
O2 Dy1 Dy2 O8 -158.45(12)
O5 Dy1 Dy2 O8 -82.51(13)
O1 Dy2 N1 C8 -34.4(4)
O7 Dy2 N1 C8 -94.0(4)
O4 Dy2 N1 C8 -21.3(5)
O6 Dy2 N1 C8 126.3(4)
O3 Dy2 N1 C8 -164.5(4)
N9 Dy2 N1 C8 44.5(4)
N3 Dy2 N1 C8 89.4(4)
O8 Dy2 N1 C8 -158.1(4)
Dy1 Dy2 N1 C8 -53.3(4)
O1 Dy2 N1 N2 152.6(3)
O7 Dy2 N1 N2 93.1(3)
O4 Dy2 N1 N2 165.8(3)
O6 Dy2 N1 N2 -46.6(3)
O3 Dy2 N1 N2 22.5(3)
N9 Dy2 N1 N2 -128.4(3)
N3 Dy2 N1 N2 -83.5(3)
O8 Dy2 N1 N2 29.0(3)
Dy1 Dy2 N1 N2 133.8(3)
C8 N1 N2 C9 164.8(4)
Dy2 N1 N2 C9 -21.3(5)
O1 Dy2 N3 C23 -33.2(6)
O7 Dy2 N3 C23 55.0(5)
O4 Dy2 N3 C23 6.6(5)
O6 Dy2 N3 C23 -170.1(5)
O3 Dy2 N3 C23 151.6(5)
N9 Dy2 N3 C23 -81.7(5)
N1 Dy2 N3 C23 -129.0(5)
O8 Dy2 N3 C23 96.4(5)
Dy1 Dy2 N3 C23 10.4(5)
O1 Dy2 N3 N4 141.0(3)
O7 Dy2 N3 N4 -130.8(3)
O4 Dy2 N3 N4 -179.2(3)
O6 Dy2 N3 N4 4.1(3)
O3 Dy2 N3 N4 -34.2(4)
N9 Dy2 N3 N4 92.5(3)
N1 Dy2 N3 N4 45.3(4)
O8 Dy2 N3 N4 -89.4(3)
Dy1 Dy2 N3 N4 -175.4(3)
C23 N3 N4 C24 173.8(5)
Dy2 N3 N4 C24 -1.6(5)
O1 Dy1 N5 C38 -98.5(5)
O7 Dy1 N5 C38 -39.5(4)
N8 Dy1 N5 C38 124.9(5)
O9 Dy1 N5 C38 -164.8(5)
N7 Dy1 N5 C38 41.9(4)
O4 Dy1 N5 C38 -29.9(5)
O2 Dy1 N5 C38 -162.4(4)
O5 Dy1 N5 C38 72.9(5)
Dy2 Dy1 N5 C38 -58.5(5)
O1 Dy1 N5 N6 89.6(3)
O7 Dy1 N5 N6 148.5(3)
N8 Dy1 N5 N6 -47.0(3)
O9 Dy1 N5 N6 23.2(3)
N7 Dy1 N5 N6 -130.1(3)
O4 Dy1 N5 N6 158.1(3)
O2 Dy1 N5 N6 25.6(4)
O5 Dy1 N5 N6 -99.1(3)
Dy2 Dy1 N5 N6 129.6(3)
C38 N5 N6 C39 165.0(5)
Dy1 N5 N6 C39 -21.9(5)
O1 Dy1 N7 C46 -46(2)
O7 Dy1 N7 C46 -69(2)
N8 Dy1 N7 C46 140(2)
O9 Dy1 N7 C46 -170(2)
O4 Dy1 N7 C46 0(2)
N5 Dy1 N7 C46 -137(2)
O2 Dy1 N7 C46 75(2)
O5 Dy1 N7 C46 63(2)
Dy2 Dy1 N7 C46 -38(2)
O1 Dy1 N8 C47 46(2)
O7 Dy1 N8 C47 167(2)
O9 Dy1 N8 C47 79(2)
N7 Dy1 N8 C47 -139(2)
O4 Dy1 N8 C47 -66(2)
N5 Dy1 N8 C47 142(2)
O2 Dy1 N8 C47 9(2)
O5 Dy1 N8 C47 -68(2)
Dy2 Dy1 N8 C47 17(3)
O1 Dy2 N9 C48 -37.6(10)
O7 Dy2 N9 C48 -14.0(11)
O4 Dy2 N9 C48 32.8(10)
O6 Dy2 N9 C48 171.8(10)
O3 Dy2 N9 C48 -141.1(10)
N3 Dy2 N9 C48 106.0(10)
N1 Dy2 N9 C48 -106.3(10)
O8 Dy2 N9 C48 102.9(10)
Dy1 Dy2 N9 C48 -6.5(10)
O7 Dy2 O1 C1 168.2(4)
O4 Dy2 O1 C1 -115.5(4)
O6 Dy2 O1 C1 23.0(5)
O3 Dy2 O1 C1 100.6(4)
N9 Dy2 O1 C1 -28.3(4)
N3 Dy2 O1 C1 -75.0(4)
N1 Dy2 O1 C1 54.5(4)
O8 Dy2 O1 C1 -179.4(4)
Dy1 Dy2 O1 C1 -155.2(5)
O7 Dy2 O1 Dy1 -36.60(12)
O4 Dy2 O1 Dy1 39.71(12)
O6 Dy2 O1 Dy1 178.20(14)
O3 Dy2 O1 Dy1 -104.18(13)
N9 Dy2 O1 Dy1 126.95(16)
N3 Dy2 O1 Dy1 80.26(18)
N1 Dy2 O1 Dy1 -150.22(16)
O8 Dy2 O1 Dy1 -24.1(2)
O7 Dy1 O1 C1 -165.7(4)
N8 Dy1 O1 C1 -18.8(4)
O9 Dy1 O1 C1 -49.9(3)
N7 Dy1 O1 C1 169.5(3)
O4 Dy1 O1 C1 119.4(4)
N5 Dy1 O1 C1 -107.1(3)
O2 Dy1 O1 C1 23.5(3)
O5 Dy1 O1 C1 78.9(4)
Dy2 Dy1 O1 C1 158.1(4)
O7 Dy1 O1 Dy2 36.25(12)
N8 Dy1 O1 Dy2 -176.88(17)
O9 Dy1 O1 Dy2 151.99(15)
N7 Dy1 O1 Dy2 11.4(3)
O4 Dy1 O1 Dy2 -38.69(12)
N5 Dy1 O1 Dy2 94.88(14)
O2 Dy1 O1 Dy2 -134.56(16)
O5 Dy1 O1 Dy2 -79.13(15)
O1 Dy1 O2 C2 -22.8(3)
O7 Dy1 O2 C2 -33.8(4)
N8 Dy1 O2 C2 129.7(3)
O9 Dy1 O2 C2 59.9(3)
N7 Dy1 O2 C2 -165.9(3)
O4 Dy1 O2 C2 -90.2(3)
N5 Dy1 O2 C2 57.6(4)
O5 Dy1 O2 C2 -153.8(3)
Dy2 Dy1 O2 C2 -49.7(3)
O1 Dy1 O2 C7 179.6(5)
O7 Dy1 O2 C7 168.6(5)
N8 Dy1 O2 C7 -27.9(5)
O9 Dy1 O2 C7 -97.6(5)
N7 Dy1 O2 C7 36.5(6)
O4 Dy1 O2 C7 112.2(5)
N5 Dy1 O2 C7 -99.9(5)
O5 Dy1 O2 C7 48.6(5)
Dy2 Dy1 O2 C7 152.7(5)
O1 Dy2 O3 C9 -73.9(4)
O7 Dy2 O3 C9 -134.6(4)
O4 Dy2 O3 C9 -155.8(4)
O6 Dy2 O3 C9 64.8(4)
N9 Dy2 O3 C9 13.4(5)
N3 Dy2 O3 C9 102.1(4)
N1 Dy2 O3 C9 -25.7(4)
O8 Dy2 O3 C9 159.4(4)
Dy1 Dy2 O3 C9 -116.5(4)
O1 Dy2 O4 C16 145.1(5)
O7 Dy2 O4 C16 -142.2(5)
O6 Dy2 O4 C16 1.1(6)
O3 Dy2 O4 C16 -120.1(5)
N9 Dy2 O4 C16 68.1(5)
N3 Dy2 O4 C16 -3.2(5)
N1 Dy2 O4 C16 132.2(5)
O8 Dy2 O4 C16 -78.5(5)
Dy1 Dy2 O4 C16 -178.2(5)
O1 Dy2 O4 Dy1 -36.71(11)
O7 Dy2 O4 Dy1 35.97(11)
O6 Dy2 O4 Dy1 179.24(13)
O3 Dy2 O4 Dy1 58.1(3)
N9 Dy2 O4 Dy1 -113.71(14)
N3 Dy2 O4 Dy1 174.96(15)
N1 Dy2 O4 Dy1 -49.58(19)
O8 Dy2 O4 Dy1 99.68(12)
O1 Dy1 O4 C16 -144.5(4)
O7 Dy1 O4 C16 142.6(4)
N8 Dy1 O4 C16 -7.5(5)
O9 Dy1 O4 C16 -128.1(4)
N7 Dy1 O4 C16 64.4(4)
N5 Dy1 O4 C16 133.1(4)
O2 Dy1 O4 C16 -81.0(4)
O5 Dy1 O4 C16 -4.7(3)
Dy2 Dy1 O4 C16 178.6(4)
O1 Dy1 O4 Dy2 36.91(11)
O7 Dy1 O4 Dy2 -35.91(11)
N8 Dy1 O4 Dy2 173.91(17)
O9 Dy1 O4 Dy2 53.3(2)
N7 Dy1 O4 Dy2 -114.16(15)
N5 Dy1 O4 Dy2 -45.4(2)
O2 Dy1 O4 Dy2 100.47(12)
O5 Dy1 O4 Dy2 176.73(17)
O1 Dy1 O5 C17 46.0(4)
O7 Dy1 O5 C17 -32.4(4)
N8 Dy1 O5 C17 -178.1(4)
O9 Dy1 O5 C17 139.2(3)
N7 Dy1 O5 C17 -91.8(4)
O4 Dy1 O5 C17 3.8(3)
N5 Dy1 O5 C17 -124.4(4)
O2 Dy1 O5 C17 95.7(4)
Dy2 Dy1 O5 C17 6.0(4)
O1 Dy1 O5 C22 -163.4(5)
O7 Dy1 O5 C22 118.2(5)
N8 Dy1 O5 C22 -27.5(5)
O9 Dy1 O5 C22 -70.2(5)
N7 Dy1 O5 C22 58.8(5)
O4 Dy1 O5 C22 154.4(5)
N5 Dy1 O5 C22 26.2(6)
O2 Dy1 O5 C22 -113.7(5)
Dy2 Dy1 O5 C22 156.6(5)
O1 Dy2 O6 C24 -130.0(4)
O7 Dy2 O6 C24 105.9(4)
O4 Dy2 O6 C24 -12.1(5)
O3 Dy2 O6 C24 136.8(4)
N9 Dy2 O6 C24 -80.0(4)
N3 Dy2 O6 C24 -7.6(4)
N1 Dy2 O6 C24 -159.2(4)
O8 Dy2 O6 C24 67.0(4)
Dy1 Dy2 O6 C24 6(4)
O1 Dy2 O7 C31 -171.2(4)
O4 Dy2 O7 C31 113.8(4)
O6 Dy2 O7 C31 -25.1(5)
O3 Dy2 O7 C31 -53.9(4)
N9 Dy2 O7 C31 163.9(3)
N3 Dy2 O7 C31 64.7(4)
N1 Dy2 O7 C31 -112.4(4)
O8 Dy2 O7 C31 19.4(4)
Dy1 Dy2 O7 C31 152.4(4)
O1 Dy2 O7 Dy1 36.37(12)
O4 Dy2 O7 Dy1 -38.63(12)
O6 Dy2 O7 Dy1 -177.45(13)
O3 Dy2 O7 Dy1 153.72(15)
N9 Dy2 O7 Dy1 11.5(3)
N3 Dy2 O7 Dy1 -87.65(16)
N1 Dy2 O7 Dy1 95.24(13)
O8 Dy2 O7 Dy1 -132.99(16)
O1 Dy1 O7 C31 171.9(4)
N8 Dy1 O7 C31 31.4(5)
O9 Dy1 O7 C31 107.1(4)
N7 Dy1 O7 C31 -23.8(4)
O4 Dy1 O7 C31 -114.1(4)
N5 Dy1 O7 C31 58.5(4)
O2 Dy1 O7 C31 -177.4(4)
O5 Dy1 O7 C31 -79.4(4)
Dy2 Dy1 O7 C31 -151.8(4)
O1 Dy1 O7 Dy2 -36.34(12)
N8 Dy1 O7 Dy2 -176.8(2)
O9 Dy1 O7 Dy2 -101.07(13)
N7 Dy1 O7 Dy2 127.98(17)
O4 Dy1 O7 Dy2 37.71(12)
N5 Dy1 O7 Dy2 -149.74(17)
O2 Dy1 O7 Dy2 -25.6(2)
O5 Dy1 O7 Dy2 72.37(16)
O1 Dy2 O8 C37 167.9(5)
O7 Dy2 O8 C37 -179.3(6)
O4 Dy2 O8 C37 110.5(5)
O6 Dy2 O8 C37 -25.8(5)
O3 Dy2 O8 C37 -92.7(5)
N9 Dy2 O8 C37 41.2(6)
N3 Dy2 O8 C37 38.2(5)
N1 Dy2 O8 C37 -98.8(5)
Dy1 Dy2 O8 C37 152.7(5)
O1 Dy2 O8 C32 -30.1(4)
O7 Dy2 O8 C32 -17.2(3)
O4 Dy2 O8 C32 -87.4(3)
O6 Dy2 O8 C32 136.3(3)
O3 Dy2 O8 C32 69.4(3)
N9 Dy2 O8 C32 -156.7(3)
N3 Dy2 O8 C32 -159.7(3)
N1 Dy2 O8 C32 63.3(4)
Dy1 Dy2 O8 C32 -45.2(3)
O1 Dy1 O9 C39 -136.9(4)
O7 Dy1 O9 C39 -77.3(4)
N8 Dy1 O9 C39 65.3(4)
N7 Dy1 O9 C39 10.4(5)
O4 Dy1 O9 C39 -152.6(4)
N5 Dy1 O9 C39 -26.2(4)
O2 Dy1 O9 C39 155.7(4)
O5 Dy1 O9 C39 110.1(4)
Dy2 Dy1 O9 C39 -118.5(4)
Dy2 O1 C1 C6 -51.3(6)
Dy1 O1 C1 C6 157.9(3)
Dy2 O1 C1 C2 128.8(4)
Dy1 O1 C1 C2 -22.0(6)
C7 O2 C2 C3 0.4(8)
Dy1 O2 C2 C3 -159.4(4)
C7 O2 C2 C1 -178.8(5)
Dy1 O2 C2 C1 21.4(5)
O1 C1 C2 C3 178.3(5)
C6 C1 C2 C3 -1.6(7)
O1 C1 C2 O2 -2.4(6)
C6 C1 C2 O2 177.7(4)
O2 C2 C3 C4 -179.6(5)
C1 C2 C3 C4 -0.4(8)
C2 C3 C4 C5 1.2(8)
C3 C4 C5 C6 0.0(8)
O1 C1 C6 C5 -177.1(4)
C2 C1 C6 C5 2.8(7)
O1 C1 C6 C8 -1.2(7)
C2 C1 C6 C8 178.7(4)
C4 C5 C6 C1 -2.1(7)
C4 C5 C6 C8 -178.1(5)
N2 N1 C8 C6 -175.1(4)
Dy2 N1 C8 C6 12.2(7)
C1 C6 C8 N1 16.8(7)
C5 C6 C8 N1 -167.2(5)
Dy2 O3 C9 N2 25.6(6)
Dy2 O3 C9 C10 -152.5(4)
N1 N2 C9 O3 -1.1(7)
N1 N2 C9 C10 177.0(4)
O3 C9 C10 C11 162.0(6)
N2 C9 C10 C11 -16.1(8)
O3 C9 C10 C15 -15.3(8)
N2 C9 C10 C15 166.6(6)
C15 C10 C11 C12 0.9(10)
C9 C10 C11 C12 -176.4(6)
C10 C11 C12 C13 -0.7(10)
C11 C12 C13 C14 -1.1(11)
C12 C13 C14 C15 2.7(13)
C11 C10 C15 C14 0.7(11)
C9 C10 C15 C14 178.1(7)
C13 C14 C15 C10 -2.4(13)
Dy2 O4 C16 C17 -177.0(4)
Dy1 O4 C16 C17 5.2(6)
Dy2 O4 C16 C21 0.3(8)
Dy1 O4 C16 C21 -177.5(4)
C22 O5 C17 C18 24.0(8)
Dy1 O5 C17 C18 176.9(5)
C22 O5 C17 C16 -156.0(6)
Dy1 O5 C17 C16 -3.0(6)
O4 C16 C17 C18 179.0(6)
C21 C16 C17 C18 1.5(8)
O4 C16 C17 O5 -1.1(7)
C21 C16 C17 O5 -178.6(5)
O5 C17 C18 C19 -179.8(6)
C16 C17 C18 C19 0.1(10)
C17 C18 C19 C20 -0.4(12)
C18 C19 C20 C21 -1.1(12)
O4 C16 C21 C20 179.8(6)
C17 C16 C21 C20 -2.8(8)
O4 C16 C21 C23 2.3(9)
C17 C16 C21 C23 179.6(5)
C19 C20 C21 C16 2.7(11)
C19 C20 C21 C23 -179.5(7)
N4 N3 C23 C21 178.4(5)
Dy2 N3 C23 C21 -7.3(9)
C16 C21 C23 N3 1.5(10)
C20 C21 C23 N3 -176.1(6)
Dy2 O6 C24 N4 9.9(7)
Dy2 O6 C24 C25 -164.6(4)
N3 N4 C24 O6 -4.9(7)
N3 N4 C24 C25 170.0(4)
O6 C24 C25 C30 26.0(8)
N4 C24 C25 C30 -148.7(5)
O6 C24 C25 C26 -154.4(5)
N4 C24 C25 C26 30.9(8)
C30 C25 C26 C27 1.2(9)
C24 C25 C26 C27 -178.4(6)
C25 C26 C27 C28 1.8(10)
C26 C27 C28 C29 -3.6(12)
C27 C28 C29 C30 2.4(13)
C28 C29 C30 C25 0.6(11)
C26 C25 C30 C29 -2.4(9)
C24 C25 C30 C29 177.2(6)
Dy2 O7 C31 C32 -19.5(6)
Dy1 O7 C31 C32 125.9(4)
Dy2 O7 C31 C36 159.9(4)
Dy1 O7 C31 C36 -54.8(6)
O7 C31 C32 C33 -177.8(5)
C36 C31 C32 C33 2.8(8)
O7 C31 C32 O8 -0.1(7)
C36 C31 C32 O8 -179.5(4)
C37 O8 C32 C33 -2.8(8)
Dy2 O8 C32 C33 -167.2(4)
C37 O8 C32 C31 179.6(5)
Dy2 O8 C32 C31 15.2(5)
C31 C32 C33 C34 -2.9(9)
O8 C32 C33 C34 179.6(5)
C32 C33 C34 C35 0.5(9)
C33 C34 C35 C36 2.0(9)
C34 C35 C36 C31 -2.1(8)
C34 C35 C36 C38 179.4(5)
O7 C31 C36 C35 -179.6(5)
C32 C31 C36 C35 -0.2(7)
O7 C31 C36 C38 -1.2(8)
C32 C31 C36 C38 178.2(5)
N6 N5 C38 C36 -174.1(5)
Dy1 N5 C38 C36 14.2(8)
C35 C36 C38 N5 -162.8(5)
C31 C36 C38 N5 18.8(8)
Dy1 O9 C39 N6 26.0(7)
Dy1 O9 C39 C40 -151.3(4)
N5 N6 C39 O9 -0.8(8)
N5 N6 C39 C40 176.6(4)
O9 C39 C40 C41 -168.8(7)
N6 C39 C40 C41 13.8(9)
O9 C39 C40 C45 12.8(8)
N6 C39 C40 C45 -164.5(5)
C45 C40 C41 C42 1.1(12)
C39 C40 C41 C42 -177.2(7)
C40 C41 C42 C43 -0.8(14)
C41 C42 C43 C44 -0.3(14)
C42 C43 C44 C45 1.1(12)
C43 C44 C45 C40 -0.8(10)
C41 C40 C45 C44 -0.3(10)
C39 C40 C45 C44 178.1(6)
Dy1 N7 C46 S1 -146(14)
Dy1 N8 C47 S2 -165(31)
Dy2 N9 C48 S3 -159(13)
